data_1564728
loop_
_publ_author_name
'Kubasov, A.S.'
'Turishev, E.S.'
'Golubev, A.V.'
'Bykov, A.Yu.'
'Zhizhin, K.Yu.'
'Kuznetsov, N.T.'

_publ_section_title
;
 The method for synthesis of 2-sulfonium closo-decaborate anions
 derivatives with exo-polyhedral aminogroups
;
_journal_name_full 'Inorganica Chimica Acta'
_journal_page_first 119589
_journal_paper_doi 10.1016/j.ica.2020.119589
_journal_volume 507
_journal_year 2020
_chemical_formula_moiety '2(C24 H20 P), C9 H15 B10 N O2 S'
_chemical_formula_sum 'C57 H55 B10 N O2 P2 S'
_chemical_formula_weight 988.12
_space_group_crystal_system monoclinic
_space_group_IT_number 14
_space_group_name_Hall '-P 2ybc'
_space_group_name_H-M_alt 'P 1 21/c 1'
_atom_sites_solution_hydrogens mixed
_cell_angle_alpha 90
_cell_angle_beta 95.879(13)
_cell_angle_gamma 90
_cell_formula_units_Z 4
_cell_length_a 20.087(6)
_cell_length_b 14.334(4)
_cell_length_c 18.695(5)
_cell_measurement_reflns_used 2679
_cell_measurement_temperature 296
_cell_measurement_theta_max 25.546
_cell_measurement_theta_min 2.485
_cell_volume 5354(3)
_computing_cell_refinement 'SAINT V8.38A (?, 2016)'
_computing_data_reduction 'SAINT V8.38A (?, 2016)'
_computing_molecular_graphics 'Olex2 (Dolomanov et al., 2009)'
_computing_publication_material 'Olex2 (Dolomanov et al., 2009)'
_computing_structure_refinement 'ShelXL (Sheldrick, 2015)'
_computing_structure_solution 'olex2.solve (Bourhis et al., 2015)'
_diffrn_ambient_temperature 296.15
_diffrn_detector_area_resol_mean 8
_diffrn_measured_fraction_theta_full 0.995
_diffrn_measured_fraction_theta_max 0.995
_diffrn_measurement_device_type 'Bruker SMART APEX CCD area detector'
_diffrn_measurement_method '\w and \f scans'
_diffrn_radiation_monochromator graphite
_diffrn_radiation_type MoK\a
_diffrn_radiation_wavelength 0.71073
_diffrn_reflns_av_R_equivalents 0.0906
_diffrn_reflns_av_unetI/netI 0.0409
_diffrn_reflns_Laue_measured_fraction_full 0.995
_diffrn_reflns_Laue_measured_fraction_max 0.995
_diffrn_reflns_limit_h_max 25
_diffrn_reflns_limit_h_min -25
_diffrn_reflns_limit_k_max 18
_diffrn_reflns_limit_k_min -18
_diffrn_reflns_limit_l_max 24
_diffrn_reflns_limit_l_min -23
_diffrn_reflns_number 93770
_diffrn_reflns_point_group_measured_fraction_full 0.995
_diffrn_reflns_point_group_measured_fraction_max 0.995
_diffrn_reflns_theta_full 25.242
_diffrn_reflns_theta_max 27.221
_diffrn_reflns_theta_min 2.007
_diffrn_source 'sealed tube'
_exptl_absorpt_coefficient_mu 0.164
_exptl_absorpt_correction_T_max 0.7455
_exptl_absorpt_correction_T_min 0.6774
_exptl_absorpt_correction_type multi-scan
_exptl_absorpt_process_details
'SADABS-2016/2 (Bruker,2016/2) was used for absorption correction. wR2(int) was 0.0402 before and 0.0332 after correction. The Ratio of minimum to maximum transmission is 0.9087. The \l/2 correction factor is Not present.'
_exptl_crystal_colour yellow
_exptl_crystal_colour_primary yellow
_exptl_crystal_density_diffrn 1.226
_exptl_crystal_description plate
_exptl_crystal_F_000 2064
_exptl_crystal_size_max 0.9
_exptl_crystal_size_mid 0.4
_exptl_crystal_size_min 0.1
_refine_diff_density_max 0.318
_refine_diff_density_min -0.261
_refine_diff_density_rms 0.043
_refine_ls_extinction_coef .
_refine_ls_extinction_method none
_refine_ls_goodness_of_fit_ref 1.025
_refine_ls_hydrogen_treatment mixed
_refine_ls_matrix_type full
_refine_ls_number_parameters 718
_refine_ls_number_reflns 11891
_refine_ls_number_restraints 0
_refine_ls_restrained_S_all 1.025
_refine_ls_R_factor_all 0.0762
_refine_ls_R_factor_gt 0.0525
_refine_ls_shift/su_max 0.001
_refine_ls_shift/su_mean 0.000
_refine_ls_structure_factor_coef Fsqd
_refine_ls_weighting_details 'w=1/[\s^2^(Fo^2^)+(0.0887P)^2^+0.9967P] where P=(Fo^2^+2Fc^2^)/3'
_refine_ls_weighting_scheme calc
_refine_ls_wR_factor_gt 0.1423
_refine_ls_wR_factor_ref 0.1579
_reflns_Friedel_coverage 0.000
_reflns_Friedel_fraction_full .
_reflns_Friedel_fraction_max .
_reflns_number_gt 8601
_reflns_number_total 11891
_reflns_threshold_expression 'I > 2\s(I)'
_cod_data_source_file 19kub12_0m_a.cif
_cod_data_source_block 19kub12_0m_a
_cod_original_cell_volume 5355(3)
_cod_database_code 1564728
_shelx_space_group_comment
;
The symmetry employed for this shelxl refinement is uniquely defined
by the following loop, which should always be used as a source of
symmetry information in preference to the above space-group names.
They are only intended as comments.
;
_shelx_estimated_absorpt_t_max 0.984
_shelx_estimated_absorpt_t_min 0.867
_olex2_refinement_description
;
1. Fixed Uiso
 At 1.2 times of:
  All C(H) groups
2.a Aromatic/amide H refined with riding coordinates:
 C57(H57), C39(H39), C55(H55), C56(H56), C53(H53), C38(H38), C51(H51),
 C42(H42), C54(H54), C47(H47), C41(H41), C48(H48), C35(H35), C45(H45), C49(H49),
  C29(H29), C44(H44), C43(H43), C11(H11), C36(H36), C50(H50), C37(H37),
 C33(H33), C23(H23), C27(H27), C15(H15), C26(H26), C17(H17), C30(H30), C25(H25),
  C12(H12), C21(H21), C14(H14), C24(H24), C32(H32), C20(H20), C31(H31),
 C13(H13), C19(H19), C18(H18)
;

loop_
_space_group_symop_operation_xyz
'x, y, z'
'-x, y+1/2, -z+1/2'
'-x, -y, -z'
'x, -y-1/2, z-1/2'

loop_
_atom_site_label
_atom_site_type_symbol
_atom_site_fract_x
_atom_site_fract_y
_atom_site_fract_z
_atom_site_U_iso_or_equiv
_atom_site_adp_type
_atom_site_occupancy
_atom_site_site_symmetry_order
_atom_site_calc_flag
_atom_site_refinement_flags_posn
_atom_site_refinement_flags_adp
_atom_site_refinement_flags_occupancy
_atom_site_disorder_assembly
_atom_site_disorder_group
P2 P 0.01954(2) 0.48166(3) 0.32916(2) 0.03975(12) Uani 1 1 d . . . . .
S1 S 0.21108(3) 0.91998(3) 0.48641(3) 0.05517(15) Uani 1 1 d . . . . .
P1 P 0.49633(3) 0.65179(5) 0.70276(3) 0.06090(17) Uani 1 1 d . . . . .
O2 O 0.31251(9) 0.71470(11) 0.52925(9) 0.0675(4) Uani 1 1 d . . . . .
C52 C -0.03628(9) 0.57681(12) 0.33898(9) 0.0417(4) Uani 1 1 d . . . . .
N1 N 0.25960(8) 0.81374(11) 0.60112(9) 0.0506(4) Uani 1 1 d . . . . .
O1 O 0.20801(10) 0.87465(15) 0.69567(10) 0.0894(6) Uani 1 1 d . . . . .
C57 C -0.07686(9) 0.61204(14) 0.28131(10) 0.0476(4) Uani 1 1 d . . . . .
H57 H -0.074909 0.587180 0.235626 0.057 Uiso 1 1 calc R . . . .
C34 C 0.02435(9) 0.45747(13) 0.23582(10) 0.0429(4) Uani 1 1 d . . . . .
C39 C 0.07896(10) 0.48597(14) 0.20139(11) 0.0483(4) Uani 1 1 d . . . . .
H39 H 0.115180 0.515213 0.227130 0.058 Uiso 1 1 calc R . . . .
C55 C -0.12339(11) 0.72136(15) 0.35893(12) 0.0580(5) Uani 1 1 d . . . . .
H55 H -0.152734 0.770030 0.365611 0.070 Uiso 1 1 calc R . . . .
C46 C 0.09993(9) 0.51572(13) 0.37162(9) 0.0430(4) Uani 1 1 d . . . . .
C56 C -0.12053(10) 0.68447(15) 0.29150(12) 0.0559(5) Uani 1 1 d . . . . .
H56 H -0.147959 0.708171 0.252639 0.067 Uiso 1 1 calc R . . . .
C53 C -0.03896(11) 0.61501(16) 0.40706(11) 0.0576(5) Uani 1 1 d . . . . .
H53 H -0.011132 0.592360 0.446023 0.069 Uiso 1 1 calc R . . . .
C9 C 0.28098(10) 0.72734(13) 0.58000(11) 0.0488(4) Uani 1 1 d . . . . .
C38 C 0.07886(12) 0.47032(15) 0.12826(12) 0.0593(5) Uani 1 1 d . . . . .
H38 H 0.115451 0.488218 0.104767 0.071 Uiso 1 1 calc R . . . .
C51 C 0.14287(11) 0.45257(15) 0.40809(13) 0.0609(5) Uani 1 1 d . . . . .
H51 H 0.129439 0.391147 0.413725 0.073 Uiso 1 1 calc R . . . .
C42 C -0.08789(11) 0.30070(18) 0.43940(11) 0.0600(6) Uani 1 1 d . . . . .
H42 H -0.123977 0.302940 0.466796 0.072 Uiso 1 1 calc R . . . .
C54 C -0.08306(12) 0.68658(16) 0.41645(12) 0.0635(6) Uani 1 1 d . . . . .
H54 H -0.085498 0.711459 0.462054 0.076 Uiso 1 1 calc R . . . .
C40 C -0.01105(9) 0.37864(13) 0.36962(10) 0.0439(4) Uani 1 1 d . . . . .
C2 C 0.25878(10) 0.65957(15) 0.63259(12) 0.0543(5) Uani 1 1 d . . . . .
C47 C 0.12056(11) 0.60770(15) 0.36569(13) 0.0608(5) Uani 1 1 d . . . . .
H47 H 0.092085 0.651018 0.341455 0.073 Uiso 1 1 calc R . . . .
C41 C -0.06540(9) 0.38223(15) 0.41023(10) 0.0501(4) Uani 1 1 d . . . . .
H41 H -0.086346 0.438763 0.417675 0.060 Uiso 1 1 calc R . . . .
C22 C 0.46405(12) 0.65132(17) 0.78839(13) 0.0639(6) Uani 1 1 d . . . . .
C4 C 0.20596(14) 0.6645(3) 0.74229(17) 0.0842(9) Uani 1 1 d . . . . .
C48 C 0.18282(12) 0.63478(17) 0.39551(13) 0.0657(6) Uani 1 1 d . . . . .
H48 H 0.196114 0.696643 0.392210 0.079 Uiso 1 1 calc R . . . .
C10 C 0.48563(10) 0.76664(18) 0.66613(12) 0.0621(6) Uani 1 1 d . . . . .
C3 C 0.22957(10) 0.70887(17) 0.68398(12) 0.0603(5) Uani 1 1 d . . . . .
C35 C -0.02918(11) 0.41391(18) 0.19718(12) 0.0638(6) Uani 1 1 d . . . . .
H35 H -0.065308 0.393452 0.220361 0.077 Uiso 1 1 calc R . . . .
C45 C 0.01931(11) 0.29281(15) 0.35929(13) 0.0591(5) Uani 1 1 d . . . . .
H45 H 0.055601 0.289676 0.332242 0.071 Uiso 1 1 calc R . . . .
C28 C 0.45366(13) 0.56739(19) 0.64381(14) 0.0726(7) Uani 1 1 d . . . . .
B5 B 0.17489(11) 1.14753(14) 0.47827(12) 0.0429(4) Uani 1 1 d . . . . .
C1 C 0.27207(12) 0.89944(15) 0.56333(14) 0.0576(5) Uani 1 1 d . . . . .
C49 C 0.22530(12) 0.57113(18) 0.43002(13) 0.0680(6) Uani 1 1 d . . . . .
H49 H 0.267750 0.589590 0.449395 0.082 Uiso 1 1 calc R . . . .
B9 B 0.24351(12) 1.12371(15) 0.54528(11) 0.0461(5) Uani 1 1 d . . . . .
C8 C 0.22894(11) 0.80905(16) 0.66464(12) 0.0586(5) Uani 1 1 d . . . . .
C29 C 0.44124(13) 0.5866(2) 0.57134(14) 0.0806(8) Uani 1 1 d . . . . .
H29 H 0.451703 0.644730 0.553461 0.097 Uiso 1 1 calc R . . . .
B2 B 0.22814(10) 1.04608(14) 0.46951(11) 0.0411(4) Uani 1 1 d . . . . .
C44 C -0.00403(13) 0.21274(16) 0.38882(14) 0.0671(6) Uani 1 1 d . . . . .
H44 H 0.016617 0.155844 0.381906 0.081 Uiso 1 1 calc R . . . .
C5 C 0.21264(17) 0.5696(3) 0.7463(2) 0.1051(13) Uani 1 1 d . . . . .
C43 C -0.05791(12) 0.21694(17) 0.42857(12) 0.0644(6) Uani 1 1 d . . . . .
H43 H -0.073968 0.162756 0.448111 0.077 Uiso 1 1 calc R . . . .
B7 B 0.30195(12) 1.20999(18) 0.44771(14) 0.0559(6) Uani 1 1 d . . . . .
B8 B 0.23530(13) 1.23778(16) 0.50297(12) 0.0504(5) Uani 1 1 d . . . . .
B4 B 0.21542(12) 1.20782(16) 0.40905(12) 0.0475(5) Uani 1 1 d . . . . .
C11 C 0.43314(12) 0.82167(18) 0.68266(15) 0.0708(6) Uani 1 1 d . . . . .
H11 H 0.403311 0.799420 0.713539 0.085 Uiso 1 1 calc R . . . .
B1 B 0.18572(12) 1.09758(16) 0.39836(12) 0.0488(5) Uani 1 1 d . . . . .
C36 C -0.02886(13) 0.4008(2) 0.12402(13) 0.0770(8) Uani 1 1 d . . . . .
H36 H -0.065309 0.373106 0.097536 0.092 Uiso 1 1 calc R . . . .
C16 C 0.58421(13) 0.6249(2) 0.71228(12) 0.0829(9) Uani 1 1 d . . . . .
C50 C 0.20589(12) 0.48112(19) 0.43617(17) 0.0802(8) Uani 1 1 d . . . . .
H50 H 0.235279 0.438184 0.459513 0.096 Uiso 1 1 calc R . . . .
C37 C 0.02516(13) 0.42873(19) 0.09075(12) 0.0694(7) Uani 1 1 d . . . . .
H37 H 0.025313 0.419166 0.041563 0.083 Uiso 1 1 calc R . . . .
C33 C 0.43743(19) 0.4799(2) 0.6694(2) 0.1061(11) Uani 1 1 d . . . . .
H33 H 0.445527 0.466175 0.718144 0.127 Uiso 1 1 calc R . . . .
C23 C 0.50656(16) 0.6800(2) 0.84835(15) 0.0857(8) Uani 1 1 d . . . . .
H23 H 0.551418 0.692341 0.843994 0.103 Uiso 1 1 calc R . . . .
C27 C 0.39839(13) 0.6273(2) 0.79643(16) 0.0838(8) Uani 1 1 d . . . . .
H27 H 0.370699 0.604838 0.757295 0.101 Uiso 1 1 calc R . . . .
B3 B 0.26995(13) 1.10748(17) 0.39960(12) 0.0533(5) Uani 1 1 d . . . . .
C7 C 0.26492(13) 0.56431(18) 0.63563(19) 0.0756(8) Uani 1 1 d . . . . .
B6 B 0.31145(11) 1.09509(18) 0.48969(14) 0.0540(6) Uani 1 1 d . . . . .
C15 C 0.52983(15) 0.8025(3) 0.62184(17) 0.1002(11) Uani 1 1 d . . . . .
H15 H 0.566112 0.766795 0.611021 0.120 Uiso 1 1 calc R . . . .
C26 C 0.37408(16) 0.6367(3) 0.8625(2) 0.1044(11) Uani 1 1 d . . . . .
H26 H 0.330071 0.620504 0.867954 0.125 Uiso 1 1 calc R . . . .
C17 C 0.63053(14) 0.6922(3) 0.73905(16) 0.1108(13) Uani 1 1 d . . . . .
H17 H 0.616386 0.751772 0.750132 0.133 Uiso 1 1 calc R . . . .
C6 C 0.24023(16) 0.5200(3) 0.6946(3) 0.1019(12) Uani 1 1 d . . . . .
B10 B 0.30994(14) 1.19407(19) 0.53788(15) 0.0640(7) Uani 1 1 d . . . . .
C30 C 0.41266(16) 0.5173(3) 0.52505(18) 0.1018(11) Uani 1 1 d . . . . .
H30 H 0.403754 0.529691 0.476178 0.122 Uiso 1 1 calc R . . . .
C25 C 0.4151(2) 0.6701(3) 0.9200(2) 0.1178(13) Uani 1 1 d . . . . .
H25 H 0.397921 0.679656 0.963756 0.141 Uiso 1 1 calc R . . . .
C12 C 0.42474(17) 0.9100(2) 0.65335(19) 0.0919(9) Uani 1 1 d . . . . .
H12 H 0.389086 0.947016 0.664196 0.110 Uiso 1 1 calc R . . . .
C21 C 0.60522(19) 0.5362(3) 0.69433(18) 0.1214(15) Uani 1 1 d . . . . .
H21 H 0.574707 0.491624 0.675459 0.146 Uiso 1 1 calc R . . . .
C14 C 0.5210(2) 0.8909(4) 0.5932(2) 0.1282(15) Uani 1 1 d . . . . .
H14 H 0.551241 0.914585 0.563359 0.154 Uiso 1 1 calc R . . . .
C24 C 0.4816(2) 0.6898(3) 0.91375(18) 0.1121(13) Uani 1 1 d . . . . .
H24 H 0.509430 0.709682 0.953673 0.135 Uiso 1 1 calc R . . . .
C32 C 0.4095(2) 0.4141(2) 0.6224(3) 0.1306(16) Uani 1 1 d . . . . .
H32 H 0.398289 0.355982 0.639766 0.157 Uiso 1 1 calc R . . . .
C20 C 0.6733(3) 0.5163(5) 0.7055(3) 0.165(3) Uani 1 1 d . . . . .
H20 H 0.688575 0.457497 0.693949 0.198 Uiso 1 1 calc R . . . .
C31 C 0.3979(2) 0.4321(3) 0.5511(3) 0.1197(15) Uani 1 1 d . . . . .
H31 H 0.379734 0.386033 0.519923 0.144 Uiso 1 1 calc R . . . .
C13 C 0.4686(2) 0.9426(3) 0.6088(2) 0.1132(13) Uani 1 1 d . . . . .
H13 H 0.462238 1.001683 0.588649 0.136 Uiso 1 1 calc R . . . .
C19 C 0.7177(2) 0.5813(7) 0.7329(3) 0.184(4) Uani 1 1 d . . . . .
H19 H 0.762757 0.565639 0.740929 0.220 Uiso 1 1 calc R . . . .
C18 C 0.69814(18) 0.6689(5) 0.7489(2) 0.154(2) Uani 1 1 d . . . . .
H18 H 0.729667 0.713038 0.766378 0.185 Uiso 1 1 calc R . . . .
H5 H 0.1220(11) 1.1524(15) 0.4913(12) 0.062(6) Uiso 1 1 d . . . . .
H7 H 0.3393(11) 1.2570(16) 0.4227(12) 0.064(6) Uiso 1 1 d . . . . .
H8 H 0.2203(10) 1.3062(15) 0.5246(11) 0.056(6) Uiso 1 1 d . . . . .
H1A H 0.3174(14) 0.8968(18) 0.5484(14) 0.078(8) Uiso 1 1 d . . . . .
H1 H 0.1487(11) 1.0680(15) 0.3602(12) 0.061(6) Uiso 1 1 d . . . . .
H4A H 0.1952(10) 1.2629(14) 0.3706(11) 0.051(5) Uiso 1 1 d . . . . .
H6 H 0.3547(13) 1.0463(18) 0.4959(14) 0.080(7) Uiso 1 1 d . . . . .
H1B H 0.2733(11) 0.9467(18) 0.5988(13) 0.065(7) Uiso 1 1 d . . . . .
H9 H 0.2312(10) 1.0966(14) 0.5975(11) 0.051(5) Uiso 1 1 d . . . . .
H10 H 0.3473(13) 1.2232(19) 0.5850(14) 0.088(8) Uiso 1 1 d . . . . .
H5A H 0.1998(19) 0.530(3) 0.782(2) 0.137(13) Uiso 1 1 d . . . . .
H6A H 0.2468(18) 0.453(3) 0.693(2) 0.130(12) Uiso 1 1 d . . . . .
H3 H 0.2978(13) 1.0823(18) 0.3514(14) 0.082(8) Uiso 1 1 d . . . . .
H7A H 0.2832(13) 0.5314(19) 0.6010(15) 0.075(9) Uiso 1 1 d . . . . .
H4 H 0.1879(17) 0.694(2) 0.7773(18) 0.106(12) Uiso 1 1 d . . . . .

loop_
_atom_site_aniso_label
_atom_site_aniso_U_11
_atom_site_aniso_U_22
_atom_site_aniso_U_33
_atom_site_aniso_U_23
_atom_site_aniso_U_13
_atom_site_aniso_U_12
P2 0.0402(2) 0.0415(2) 0.0377(2) -0.00587(18) 0.00454(17) 0.00288(18)
S1 0.0663(3) 0.0380(2) 0.0578(3) 0.0016(2) -0.0101(2) 0.0012(2)
P1 0.0498(3) 0.0809(4) 0.0519(3) -0.0044(3) 0.0048(2) 0.0112(3)
O2 0.0780(10) 0.0558(9) 0.0728(10) 0.0039(8) 0.0271(8) 0.0075(8)
C52 0.0441(9) 0.0423(9) 0.0386(9) -0.0067(7) 0.0043(7) 0.0049(7)
N1 0.0536(9) 0.0443(9) 0.0539(9) 0.0081(7) 0.0050(7) 0.0085(7)
O1 0.0999(14) 0.0903(14) 0.0802(12) -0.0176(10) 0.0193(10) 0.0258(11)
C57 0.0497(10) 0.0560(11) 0.0371(9) -0.0036(8) 0.0039(8) 0.0062(9)
C34 0.0431(9) 0.0464(10) 0.0400(9) -0.0077(8) 0.0077(7) 0.0049(8)
C39 0.0486(10) 0.0482(10) 0.0495(10) -0.0017(8) 0.0119(8) 0.0029(8)
C55 0.0608(12) 0.0487(11) 0.0658(13) -0.0051(10) 0.0129(10) 0.0157(9)
C46 0.0440(9) 0.0433(9) 0.0412(9) -0.0035(8) 0.0020(7) 0.0014(8)
C56 0.0529(11) 0.0597(12) 0.0546(11) 0.0069(10) 0.0026(9) 0.0128(9)
C53 0.0667(13) 0.0627(13) 0.0411(10) -0.0128(9) -0.0052(9) 0.0176(10)
C9 0.0471(10) 0.0416(10) 0.0574(11) 0.0075(8) 0.0041(9) 0.0062(8)
C38 0.0690(14) 0.0595(13) 0.0535(12) 0.0021(10) 0.0257(10) 0.0113(11)
C51 0.0557(12) 0.0466(11) 0.0779(15) 0.0051(10) -0.0046(11) 0.0012(9)
C42 0.0517(11) 0.0842(16) 0.0444(10) 0.0056(10) 0.0062(9) -0.0122(11)
C54 0.0756(14) 0.0630(13) 0.0523(12) -0.0206(10) 0.0076(10) 0.0166(11)
C40 0.0437(9) 0.0473(10) 0.0406(9) -0.0042(8) 0.0045(7) -0.0020(8)
C2 0.0447(10) 0.0512(11) 0.0661(13) 0.0170(10) 0.0010(9) 0.0035(9)
C47 0.0620(13) 0.0485(11) 0.0688(14) 0.0084(10) -0.0088(10) -0.0029(10)
C41 0.0439(10) 0.0624(12) 0.0438(10) -0.0017(9) 0.0040(8) 0.0020(9)
C22 0.0640(13) 0.0660(14) 0.0645(13) -0.0059(11) 0.0201(11) -0.0044(11)
C4 0.0641(15) 0.119(3) 0.0698(17) 0.0338(18) 0.0110(13) -0.0030(16)
C48 0.0680(14) 0.0546(13) 0.0729(15) 0.0004(11) -0.0004(11) -0.0163(11)
C10 0.0436(11) 0.0837(16) 0.0581(12) 0.0005(11) 0.0016(9) -0.0021(10)
C3 0.0450(10) 0.0783(15) 0.0570(12) 0.0180(11) 0.0017(9) 0.0013(10)
C35 0.0493(11) 0.0886(17) 0.0547(12) -0.0261(12) 0.0117(9) -0.0079(11)
C45 0.0581(12) 0.0496(11) 0.0720(14) -0.0065(10) 0.0192(10) -0.0010(9)
C28 0.0683(14) 0.0774(17) 0.0699(15) -0.0127(13) -0.0036(12) 0.0250(13)
B5 0.0437(11) 0.0388(10) 0.0471(11) 0.0014(8) 0.0092(9) 0.0067(8)
C1 0.0632(14) 0.0413(11) 0.0652(13) 0.0106(10) -0.0089(11) 0.0027(9)
C49 0.0523(12) 0.0739(16) 0.0746(15) -0.0030(12) -0.0084(11) -0.0085(11)
B9 0.0584(13) 0.0440(11) 0.0355(10) -0.0012(9) 0.0022(9) -0.0023(9)
C8 0.0532(11) 0.0659(14) 0.0557(12) 0.0012(10) 0.0010(9) 0.0109(10)
C29 0.0652(14) 0.108(2) 0.0671(15) -0.0204(15) -0.0002(12) 0.0182(14)
B2 0.0453(10) 0.0372(10) 0.0403(10) -0.0015(8) 0.0020(8) 0.0069(8)
C44 0.0742(15) 0.0499(12) 0.0770(15) 0.0009(11) 0.0061(12) -0.0041(11)
C5 0.0699(18) 0.133(3) 0.112(3) 0.071(3) 0.0090(18) -0.0119(19)
C43 0.0686(14) 0.0634(14) 0.0593(13) 0.0099(11) -0.0026(11) -0.0142(11)
B7 0.0505(12) 0.0568(14) 0.0620(14) 0.0094(11) 0.0144(11) -0.0007(11)
B8 0.0679(14) 0.0392(11) 0.0457(11) -0.0028(9) 0.0130(10) -0.0030(10)
B4 0.0568(12) 0.0449(11) 0.0413(11) 0.0049(9) 0.0076(9) 0.0116(10)
C11 0.0553(13) 0.0705(16) 0.0850(17) -0.0105(13) -0.0008(12) -0.0026(11)
B1 0.0595(13) 0.0457(12) 0.0391(10) -0.0008(9) -0.0042(9) 0.0073(10)
C36 0.0639(14) 0.110(2) 0.0562(13) -0.0360(14) 0.0003(11) 0.0010(14)
C16 0.0599(14) 0.144(3) 0.0445(12) 0.0095(14) 0.0061(10) 0.0362(17)
C50 0.0575(13) 0.0654(15) 0.111(2) 0.0144(14) -0.0250(13) 0.0029(11)
C37 0.0807(16) 0.0843(17) 0.0443(11) -0.0136(11) 0.0120(11) 0.0192(13)
C33 0.140(3) 0.0637(18) 0.107(2) -0.0076(16) -0.024(2) 0.0254(18)
C23 0.0899(19) 0.098(2) 0.0726(16) -0.0245(15) 0.0274(14) -0.0325(16)
C27 0.0585(14) 0.114(2) 0.0806(18) 0.0061(16) 0.0133(13) -0.0031(14)
B3 0.0640(14) 0.0532(13) 0.0452(12) 0.0023(10) 0.0180(10) 0.0152(11)
C7 0.0666(15) 0.0507(13) 0.108(2) 0.0264(14) 0.0032(15) 0.0016(11)
B6 0.0422(11) 0.0576(14) 0.0622(14) 0.0139(11) 0.0045(10) 0.0071(10)
C15 0.0696(17) 0.146(3) 0.088(2) 0.037(2) 0.0213(15) 0.0097(18)
C26 0.0758(18) 0.137(3) 0.107(3) 0.023(2) 0.0413(18) -0.0024(19)
C17 0.0541(15) 0.203(4) 0.0743(18) 0.001(2) 0.0009(13) 0.012(2)
C6 0.0722(18) 0.074(2) 0.156(3) 0.062(2) -0.005(2) -0.0086(15)
B10 0.0632(15) 0.0612(15) 0.0641(15) 0.0064(12) -0.0103(12) -0.0181(12)
C30 0.0821(19) 0.141(3) 0.0793(19) -0.038(2) -0.0082(15) 0.035(2)
C25 0.142(3) 0.126(3) 0.097(3) -0.022(2) 0.070(3) -0.022(3)
C12 0.0868(19) 0.0779(19) 0.103(2) -0.0194(17) -0.0300(18) 0.0038(15)
C21 0.102(2) 0.185(4) 0.080(2) 0.012(2) 0.0224(17) 0.081(3)
C14 0.102(3) 0.164(4) 0.119(3) 0.062(3) 0.012(2) -0.021(3)
C24 0.136(3) 0.129(3) 0.0784(19) -0.0389(19) 0.046(2) -0.054(2)
C32 0.173(4) 0.066(2) 0.142(4) -0.024(2) -0.036(3) 0.033(2)
C20 0.112(3) 0.271(7) 0.117(4) 0.038(4) 0.041(3) 0.114(4)
C31 0.119(3) 0.096(3) 0.135(3) -0.056(2) -0.026(2) 0.040(2)
C13 0.128(3) 0.103(3) 0.099(2) 0.022(2) -0.035(2) -0.031(2)
C19 0.080(3) 0.381(11) 0.094(3) 0.088(5) 0.029(2) 0.103(5)
C18 0.0549(18) 0.317(8) 0.089(2) 0.026(3) 0.0038(17) 0.025(3)

loop_
_atom_type_symbol
_atom_type_description
_atom_type_scat_dispersion_real
_atom_type_scat_dispersion_imag
_atom_type_scat_source
C C 0.0033 0.0016 'International Tables Vol C Tables 4.2.6.8 and 6.1.1.4'
H H 0.0000 0.0000 'International Tables Vol C Tables 4.2.6.8 and 6.1.1.4'
B B 0.0013 0.0007 'International Tables Vol C Tables 4.2.6.8 and 6.1.1.4'
N N 0.0061 0.0033 'International Tables Vol C Tables 4.2.6.8 and 6.1.1.4'
O O 0.0106 0.0060 'International Tables Vol C Tables 4.2.6.8 and 6.1.1.4'
P P 0.1023 0.0942 'International Tables Vol C Tables 4.2.6.8 and 6.1.1.4'
S S 0.1246 0.1234 'International Tables Vol C Tables 4.2.6.8 and 6.1.1.4'

loop_
_geom_angle_atom_site_label_1
_geom_angle_atom_site_label_2
_geom_angle_atom_site_label_3
_geom_angle
_geom_angle_site_symmetry_1
_geom_angle_site_symmetry_3
C52 P2 C34 110.17(8) . .
C52 P2 C46 107.04(9) . .
C52 P2 C40 109.81(9) . .
C34 P2 C46 110.36(9) . .
C34 P2 C40 107.82(9) . .
C46 P2 C40 111.65(9) . .
C1 S1 B2 99.78(10) . .
C22 P1 C28 110.69(13) . .
C22 P1 C16 110.67(11) . .
C10 P1 C22 107.82(11) . .
C10 P1 C28 110.77(12) . .
C10 P1 C16 108.29(13) . .
C28 P1 C16 108.58(14) . .
C57 C52 P2 121.74(14) . .
C57 C52 C53 119.72(17) . .
C53 C52 P2 118.53(14) . .
C9 N1 C1 123.04(18) . .
C9 N1 C8 112.18(17) . .
C8 N1 C1 124.66(19) . .
C52 C57 C56 119.93(18) . .
C39 C34 P2 121.24(15) . .
C35 C34 P2 118.69(14) . .
C35 C34 C39 119.99(18) . .
C38 C39 C34 119.2(2) . .
C54 C55 C56 120.18(19) . .
C51 C46 P2 121.93(15) . .
C51 C46 C47 118.99(18) . .
C47 C46 P2 119.04(15) . .
C55 C56 C57 120.10(19) . .
C54 C53 C52 119.66(19) . .
O2 C9 N1 124.24(18) . .
O2 C9 C2 129.82(19) . .
N1 C9 C2 105.92(17) . .
C37 C38 C39 120.0(2) . .
C46 C51 C50 119.7(2) . .
C43 C42 C41 121.1(2) . .
C55 C54 C53 120.40(19) . .
C41 C40 P2 121.34(15) . .
C41 C40 C45 119.08(18) . .
C45 C40 P2 119.57(15) . .
C3 C2 C9 107.83(19) . .
C7 C2 C9 130.4(2) . .
C7 C2 C3 121.8(2) . .
C48 C47 C46 120.2(2) . .
C42 C41 C40 119.3(2) . .
C23 C22 P1 117.95(18) . .
C27 C22 P1 122.3(2) . .
C27 C22 C23 119.7(2) . .
C5 C4 C3 117.3(3) . .
C49 C48 C47 120.2(2) . .
C11 C10 P1 120.42(19) . .
C15 C10 P1 121.1(2) . .
C15 C10 C11 118.5(3) . .
C2 C3 C4 121.3(3) . .
C2 C3 C8 108.78(19) . .
C4 C3 C8 129.9(3) . .
C36 C35 C34 119.8(2) . .
C44 C45 C40 120.5(2) . .
C29 C28 P1 119.7(2) . .
C29 C28 C33 119.4(3) . .
C33 C28 P1 120.7(2) . .
B9 B5 B2 59.73(12) . .
B9 B5 B8 60.62(13) . .
B9 B5 B4 102.66(15) . .
B8 B5 B2 102.12(15) . .
B8 B5 B4 60.11(12) . .
B4 B5 B2 90.32(13) . .
B1 B5 B9 112.12(15) . .
B1 B5 B2 56.83(12) . .
B1 B5 B8 112.73(16) . .
B1 B5 B4 57.61(13) . .
N1 C1 S1 112.75(15) . .
C50 C49 C48 120.3(2) . .
B5 B9 B2 60.81(11) . .
B5 B9 B8 59.78(13) . .
B5 B9 B6 102.02(14) . .
B2 B9 B8 102.28(14) . .
B2 B9 B6 59.80(12) . .
B8 B9 B6 89.67(14) . .
B10 B9 B5 112.65(16) . .
B10 B9 B2 112.16(17) . .
B10 B9 B8 57.61(14) . .
B10 B9 B6 56.66(15) . .
N1 C8 C3 105.15(18) . .
O1 C8 N1 125.4(2) . .
O1 C8 C3 129.4(2) . .
C28 C29 C30 119.1(3) . .
B5 B2 S1 129.48(14) . .
B5 B2 B3 89.83(13) . .
B9 B2 S1 118.86(13) . .
B9 B2 B5 59.46(12) . .
B9 B2 B3 102.01(15) . .
B9 B2 B6 61.23(13) . .
B1 B2 S1 118.18(14) . .
B1 B2 B5 57.62(12) . .
B1 B2 B9 112.59(15) . .
B1 B2 B3 57.30(13) . .
B1 B2 B6 112.13(17) . .
B3 B2 S1 133.12(14) . .
B6 B2 S1 121.22(13) . .
B6 B2 B5 102.08(15) . .
B6 B2 B3 59.16(13) . .
C43 C44 C45 120.0(2) . .
C6 C5 C4 121.7(3) . .
C42 C43 C44 120.1(2) . .
B8 B7 B6 90.22(15) . .
B4 B7 B8 59.88(13) . .
B4 B7 B6 102.09(16) . .
B3 B7 B8 102.47(16) . .
B3 B7 B4 60.65(13) . .
B3 B7 B6 59.76(14) . .
B10 B7 B8 57.55(15) . .
B10 B7 B4 112.58(17) . .
B10 B7 B3 112.26(18) . .
B10 B7 B6 56.98(15) . .
B5 B8 B9 59.60(12) . .
B5 B8 B7 102.30(15) . .
B5 B8 B4 60.37(13) . .
B9 B8 B7 90.63(15) . .
B4 B8 B9 102.12(15) . .
B4 B8 B7 59.95(13) . .
B10 B8 B5 112.33(17) . .
B10 B8 B9 57.43(14) . .
B10 B8 B7 57.52(15) . .
B10 B8 B4 112.61(17) . .
B5 B4 B3 90.65(14) . .
B7 B4 B5 101.86(15) . .
B7 B4 B3 59.49(14) . .
B8 B4 B5 59.52(12) . .
B8 B4 B7 60.17(14) . .
B8 B4 B3 101.85(15) . .
B1 B4 B5 57.46(12) . .
B1 B4 B7 112.02(16) . .
B1 B4 B8 112.05(16) . .
B1 B4 B3 57.43(14) . .
C10 C11 C12 120.0(3) . .
B5 B1 B4 64.93(13) . .
B5 B1 B3 99.84(16) . .
B2 B1 B5 65.55(13) . .
B2 B1 B4 99.96(16) . .
B2 B1 B3 66.45(14) . .
B4 B1 B3 65.25(14) . .
C37 C36 C35 119.7(2) . .
C17 C16 P1 119.9(3) . .
C21 C16 P1 119.4(3) . .
C21 C16 C17 120.7(3) . .
C49 C50 C51 120.6(2) . .
C38 C37 C36 121.2(2) . .
C32 C33 C28 119.6(4) . .
C24 C23 C22 119.6(3) . .
C26 C27 C22 120.0(3) . .
B7 B3 B2 101.52(15) . .
B7 B3 B4 59.86(13) . .
B7 B3 B6 60.66(14) . .
B4 B3 B2 89.20(14) . .
B1 B3 B2 56.26(12) . .
B1 B3 B7 112.24(16) . .
B1 B3 B4 57.31(13) . .
B1 B3 B6 111.62(16) . .
B6 B3 B2 59.63(12) . .
B6 B3 B4 102.17(15) . .
C2 C7 C6 116.4(3) . .
B2 B6 B9 58.97(12) . .
B2 B6 B7 101.88(15) . .
B7 B6 B9 89.48(15) . .
B3 B6 B9 101.88(15) . .
B3 B6 B2 61.22(13) . .
B3 B6 B7 59.58(14) . .
B10 B6 B9 57.03(14) . .
B10 B6 B2 111.73(17) . .
B10 B6 B7 57.51(15) . .
B10 B6 B3 112.57(18) . .
C10 C15 C14 120.8(3) . .
C25 C26 C27 119.8(3) . .
C18 C17 C16 119.1(4) . .
C5 C6 C7 121.5(3) . .
B9 B10 B7 99.61(17) . .
B9 B10 B8 64.96(15) . .
B7 B10 B8 64.92(15) . .
B6 B10 B9 66.31(15) . .
B6 B10 B7 65.50(16) . .
B6 B10 B8 99.75(17) . .
C31 C30 C29 120.4(3) . .
C26 C25 C24 120.9(3) . .
C13 C12 C11 119.9(3) . .
C16 C21 C20 118.0(5) . .
C13 C14 C15 119.6(4) . .
C23 C24 C25 119.8(3) . .
C31 C32 C33 121.2(4) . .
C19 C20 C21 121.0(6) . .
C32 C31 C30 120.1(3) . .
C14 C13 C12 121.0(4) . .
C20 C19 C18 121.7(4) . .
C19 C18 C17 119.5(5) . .

loop_
_geom_bond_atom_site_label_1
_geom_bond_atom_site_label_2
_geom_bond_distance
_geom_bond_site_symmetry_2
P2 C52 1.7869(18) .
P2 C34 1.7914(18) .
P2 C46 1.7927(19) .
P2 C40 1.796(2) .
S1 C1 1.815(2) .
S1 B2 1.873(2) .
P1 C22 1.788(2) .
P1 C10 1.787(3) .
P1 C28 1.794(3) .
P1 C16 1.798(3) .
O2 C9 1.207(2) .
C52 C57 1.379(3) .
C52 C53 1.392(3) .
N1 C9 1.382(2) .
N1 C1 1.452(3) .
N1 C8 1.394(3) .
O1 C8 1.203(3) .
C57 C56 1.385(3) .
C34 C39 1.389(3) .
C34 C35 1.382(3) .
C39 C38 1.385(3) .
C55 C56 1.374(3) .
C55 C54 1.372(3) .
C46 C51 1.381(3) .
C46 C47 1.390(3) .
C53 C54 1.378(3) .
C9 C2 1.483(3) .
C38 C37 1.362(3) .
C51 C50 1.382(3) .
C42 C41 1.385(3) .
C42 C43 1.367(3) .
C40 C41 1.393(3) .
C40 C45 1.395(3) .
C2 C3 1.372(3) .
C2 C7 1.372(3) .
C47 C48 1.372(3) .
C22 C23 1.400(4) .
C22 C27 1.386(3) .
C4 C3 1.387(3) .
C4 C5 1.367(5) .
C48 C49 1.365(3) .
C10 C11 1.377(3) .
C10 C15 1.374(4) .
C3 C8 1.481(3) .
C35 C36 1.381(3) .
C45 C44 1.377(3) .
C28 C29 1.380(4) .
C28 C33 1.393(4) .
B5 B9 1.798(3) .
B5 B2 1.822(3) .
B5 B8 1.801(3) .
B5 B4 1.817(3) .
B5 B1 1.691(3) .
C49 C50 1.356(4) .
B9 B2 1.803(3) .
B9 B8 1.816(3) .
B9 B6 1.844(3) .
B9 B10 1.690(3) .
C29 C30 1.401(4) .
B2 B1 1.676(3) .
B2 B3 1.847(3) .
B2 B6 1.819(3) .
C44 C43 1.375(3) .
C5 C6 1.363(6) .
B7 B8 1.817(3) .
B7 B4 1.813(3) .
B7 B3 1.806(4) .
B7 B6 1.826(3) .
B7 B10 1.693(4) .
B8 B4 1.812(3) .
B8 B10 1.693(4) .
B4 B1 1.694(3) .
B4 B3 1.827(3) .
C11 C12 1.383(4) .
B1 B3 1.696(4) .
C36 C37 1.365(4) .
C16 C17 1.397(5) .
C16 C21 1.391(5) .
C33 C32 1.369(5) .
C23 C24 1.375(4) .
C27 C26 1.380(4) .
B3 B6 1.810(4) .
C7 C6 1.405(5) .
B6 B10 1.683(4) .
C15 C14 1.379(5) .
C26 C25 1.373(5) .
C17 C18 1.392(5) .
C30 C31 1.359(6) .
C25 C24 1.382(5) .
C12 C13 1.355(5) .
C21 C20 1.392(6) .
C14 C13 1.345(6) .
C32 C31 1.354(6) .
C20 C19 1.353(10) .
C19 C18 1.358(9) .
